data_7032097
loop_
_publ_author_name
'Chutia, R.'
'Das, G.'

_publ_section_title
;
 Hydrogen and halogen bonding in a concerted act of anion recognition:
 F(-) induced atmospheric CO2 uptake by an iodophenyl functionalized
 simple urea receptor.
;
_journal_issue 41
_journal_name_full 'Dalton transactions (Cambridge, England : 2003)'
_journal_page_first 15628
_journal_page_last 15637
_journal_paper_doi 10.1039/c4dt00940a
_journal_volume 43
_journal_year 2014
_chemical_formula_moiety 'C13 H10 I2 N2 O'
_chemical_formula_sum 'C13 H10 I2 N2 O'
_chemical_formula_weight 464.03
_chemical_name_systematic
; 
 ? 
;
_space_group_IT_number 15
_symmetry_cell_setting monoclinic
_symmetry_space_group_name_Hall '-C 2yc'
_symmetry_space_group_name_H-M 'C 1 2/c 1'
_atom_sites_solution_hydrogens geom
_atom_sites_solution_primary direct
_atom_sites_solution_secondary difmap
_audit_creation_method SHELXL-97
_cell_angle_alpha 90.00
_cell_angle_beta 94.122(2)
_cell_angle_gamma 90.00
_cell_formula_units_Z 4
_cell_length_a 29.2420(9)
_cell_length_b 4.64140(10)
_cell_length_c 10.1031(3)
_cell_measurement_reflns_used 5600
_cell_measurement_temperature 298(2)
_cell_measurement_theta_max 28.30
_cell_measurement_theta_min 3.33
_cell_volume 1367.68(7)
_computing_cell_refinement 'Bruker SMART'
_computing_data_collection 'Bruker SMART'
_computing_data_reduction 'Bruker SAINT'
_computing_molecular_graphics 'Bruker SHELXTL'
_computing_publication_material 'Bruker SHELXTL'
_computing_structure_refinement 'SHELXL-97 (Sheldrick, 1997)'
_computing_structure_solution 'SHELXS-97 (Sheldrick, 1990)'
_diffrn_ambient_temperature 298(2)
_diffrn_measured_fraction_theta_full 0.996
_diffrn_measured_fraction_theta_max 0.996
_diffrn_measurement_device_type 'CCD area detector'
_diffrn_measurement_method 'phi and omega scans'
_diffrn_radiation_monochromator graphite
_diffrn_radiation_source 'fine-focus sealed tube'
_diffrn_radiation_type MoK\a
_diffrn_radiation_wavelength 0.71073
_diffrn_reflns_av_R_equivalents 0.0220
_diffrn_reflns_av_unetI/netI 0.0139
_diffrn_reflns_limit_h_max 38
_diffrn_reflns_limit_h_min -37
_diffrn_reflns_limit_k_max 6
_diffrn_reflns_limit_k_min -6
_diffrn_reflns_limit_l_max 13
_diffrn_reflns_limit_l_min -13
_diffrn_reflns_number 9542
_diffrn_reflns_theta_full 28.30
_diffrn_reflns_theta_max 28.30
_diffrn_reflns_theta_min 2.79
_exptl_absorpt_coefficient_mu 4.588
_exptl_absorpt_correction_T_max 0.315
_exptl_absorpt_correction_T_min 0.145
_exptl_absorpt_correction_type multi-scan
_exptl_absorpt_process_details SADABS
_exptl_crystal_colour colorless
_exptl_crystal_density_diffrn 2.254
_exptl_crystal_density_method 'not measured'
_exptl_crystal_description block
_exptl_crystal_F_000 864.0
_exptl_crystal_size_max 0.40
_exptl_crystal_size_mid 0.32
_exptl_crystal_size_min 0.25
_refine_diff_density_max 0.319
_refine_diff_density_min -1.832
_refine_diff_density_rms 0.205
_refine_ls_extinction_method none
_refine_ls_goodness_of_fit_ref 0.909
_refine_ls_matrix_type full
_refine_ls_number_parameters 83
_refine_ls_number_reflns 1694
_refine_ls_number_restraints 0
_refine_ls_restrained_S_all 0.909
_refine_ls_R_factor_all 0.0315
_refine_ls_R_factor_gt 0.0292
_refine_ls_shift/su_max 0.000
_refine_ls_shift/su_mean 0.000
_refine_ls_structure_factor_coef Fsqd
_refine_ls_weighting_details 'calc w=1/[\s^2^(Fo^2^)+(0.1000P)^2^+0.0000P] where P=(Fo^2^+2Fc^2^)/3'
_refine_ls_weighting_scheme calc
_refine_ls_wR_factor_gt 0.0996
_refine_ls_wR_factor_ref 0.1052
_reflns_number_gt 1541
_reflns_number_total 1694
_reflns_threshold_expression >2sigma(I)
_cod_data_source_file c4dt00940a2.cif
_cod_data_source_block I-Urea_L
_cod_depositor_comments
;
The following automatic conversions were performed:

'_symmetry_cell_setting' value 'Monoclinic' changed to 'monoclinic'
according to
/usr/data/users/saulius/crontab/automatic-downloads/rss-feeds/RSC/lib/dictionaries/cif_core.dic
dictionary named 'cif_core.dic' version 2.4.2 from 2011-04-26.

Automatic conversion script
Id: cif_fix_values 2281 2013-09-26 08:29:07Z andrius 

 Adding full bibliography for 7032097--7032101.cif.
;
_cod_original_sg_symbol_H-M C2/c
_cod_database_code 7032097

loop_
_symmetry_equiv_pos_as_xyz
'x, y, z'
'-x, y, -z+1/2'
'x+1/2, y+1/2, z'
'-x+1/2, y+1/2, -z+1/2'
'-x, -y, -z'
'x, -y, z-1/2'
'-x+1/2, -y+1/2, -z'
'x+1/2, -y+1/2, z-1/2'

loop_
_atom_site_label
_atom_site_type_symbol
_atom_site_fract_x
_atom_site_fract_y
_atom_site_fract_z
_atom_site_U_iso_or_equiv
_atom_site_adp_type
_atom_site_occupancy
_atom_site_symmetry_multiplicity
_atom_site_calc_flag
_atom_site_refinement_flags
I1 I 0.205031(7) 0.01985(4) 0.65499(2) 0.05062(15) Uani 1 1 d .
C1 C 0.07132(7) 0.3864(4) 0.39087(19) 0.0304(4) Uani 1 1 d .
C7 C 0.0000 0.3447(6) 0.2500 0.0303(6) Uani 1 2 d S
C5 C 0.10419(9) 0.0721(6) 0.5619(2) 0.0387(5) Uani 1 1 d .
H5 H 0.1007 -0.0694 0.6256 0.046 Uiso 1 1 calc R
C6 C 0.06646(7) 0.1789(5) 0.4876(2) 0.0367(5) Uani 1 1 d .
H6 H 0.0374 0.1106 0.5027 0.044 Uiso 1 1 calc R
C4 C 0.14752(7) 0.1782(5) 0.5407(2) 0.0335(4) Uani 1 1 d .
N2 N 0.03334(9) 0.5050(3) 0.3155(3) 0.0378(6) Uani 1 1 d .
H2N H 0.0312 0.6895 0.3107 0.045 Uiso 1 1 calc R
O1 O 0.0000 0.0789(5) 0.2500 0.0436(6) Uani 1 2 d S
C3 C 0.15294(8) 0.3866(6) 0.4464(2) 0.0397(5) Uani 1 1 d .
H2 H 0.1820 0.4596 0.4342 0.048 Uiso 1 1 calc R
C2 C 0.11496(12) 0.4885(5) 0.3690(3) 0.0412(7) Uani 1 1 d .
H1 H 0.1187 0.6242 0.3029 0.049 Uiso 1 1 calc R

loop_
_atom_site_aniso_label
_atom_site_aniso_U_11
_atom_site_aniso_U_22
_atom_site_aniso_U_33
_atom_site_aniso_U_23
_atom_site_aniso_U_13
_atom_site_aniso_U_12
I1 0.0340(2) 0.0564(2) 0.0583(2) 0.00541(6) -0.01857(13) 0.00412(5)
C1 0.0275(10) 0.0271(10) 0.0352(9) -0.0040(7) -0.0078(8) -0.0001(8)
C7 0.0302(14) 0.0221(12) 0.0370(13) 0.000 -0.0089(11) 0.000
C5 0.0343(12) 0.0410(11) 0.0397(12) 0.0070(10) -0.0055(9) -0.0020(11)
C6 0.0263(10) 0.0398(11) 0.0429(11) 0.0059(9) -0.0053(8) -0.0043(8)
C4 0.0284(10) 0.0356(11) 0.0350(9) -0.0028(8) -0.0085(7) 0.0044(8)
N2 0.0315(14) 0.0218(9) 0.0569(15) 0.0009(6) -0.0179(11) -0.0026(6)
O1 0.0453(14) 0.0212(10) 0.0604(15) 0.000 -0.0239(11) 0.000
C3 0.0273(11) 0.0489(14) 0.0424(11) 0.0027(10) -0.0019(9) -0.0050(10)
C2 0.0350(17) 0.0458(15) 0.0416(15) 0.0103(8) -0.0056(12) -0.0071(8)

loop_
_atom_type_symbol
_atom_type_description
_atom_type_scat_dispersion_real
_atom_type_scat_dispersion_imag
_atom_type_scat_source
C C 0.0033 0.0016 'International Tables Vol C Tables 4.2.6.8 and 6.1.1.4'
H H 0.0000 0.0000 'International Tables Vol C Tables 4.2.6.8 and 6.1.1.4'
N N 0.0061 0.0033 'International Tables Vol C Tables 4.2.6.8 and 6.1.1.4'
I I -0.4742 1.8119 'International Tables Vol C Tables 4.2.6.8 and 6.1.1.4'
O O 0.0106 0.0060 'International Tables Vol C Tables 4.2.6.8 and 6.1.1.4'

loop_
_geom_angle_atom_site_label_1
_geom_angle_atom_site_label_2
_geom_angle_atom_site_label_3
_geom_angle
_geom_angle_site_symmetry_3
C6 C1 C2 119.3(2) .
C6 C1 N2 122.3(2) .
C2 C1 N2 118.4(2) .
O1 C7 N2 123.17(13) .
O1 C7 N2 123.17(13) 2
N2 C7 N2 113.7(3) 2
C6 C5 C4 119.3(2) .
C6 C5 H5 120.3 .
C4 C5 H5 120.3 .
C5 C6 C1 120.9(2) .
C5 C6 H6 119.5 .
C1 C6 H6 119.5 .
C3 C4 C5 120.5(2) .
C3 C4 I1 119.93(15) .
C5 C4 I1 119.54(17) .
C7 N2 C1 123.90(18) .
C7 N2 H2N 118.0 .
C1 N2 H2N 118.0 .
C4 C3 C2 120.0(2) .
C4 C3 H2 120.0 .
C2 C3 H2 120.0 .
C1 C2 C3 119.8(2) .
C1 C2 H1 120.1 .
C3 C2 H1 120.1 .

loop_
_geom_bond_atom_site_label_1
_geom_bond_atom_site_label_2
_geom_bond_distance
_geom_bond_site_symmetry_2
I1 C4 2.103(2) .
C1 C6 1.387(3) .
C1 C2 1.394(4) .
C1 N2 1.413(3) .
C7 O1 1.234(3) .
C7 N2 1.360(3) .
C7 N2 1.360(3) 2
C5 C6 1.381(3) .
C5 C4 1.390(3) .
C5 H5 0.9300 .
C6 H6 0.9300 .
C4 C3 1.375(3) .
N2 H2N 0.8600 .
C3 C2 1.394(4) .
C3 H2 0.9300 .
C2 H1 0.9300 .
